data_1505270
loop_
_publ_author_name
'Lee, Jai Young'
'Kwon, Jongchul'
'Park, Chul Soon'
'Lee, Ji-Eun'
'Sim, Wonbo'
'Kim, Jong Seung'
'Seo, Joobeom'
'Yoon, Il'
'Jung, Jong Hwa'
'Lee, Shim Sung'

_publ_section_title
;
 Calix[4]thiacrowns as ditopic hosts for homo- and heterobinuclear
 accommodation: first report of a chopsticks-type pi-coordination.
;
_journal_issue 3
_journal_name_full 'Organic letters'
_journal_page_first 493
_journal_page_last 496
_journal_paper_doi 10.1021/ol062863o
_journal_volume 9
_journal_year 2007
_chemical_formula_sum 'C48.5 H60 O10 S2'
_chemical_formula_weight 867.08
_chemical_name_systematic
; 
 ? 
;
_space_group_IT_number 14
_symmetry_cell_setting monoclinic
_symmetry_space_group_name_Hall '-P 2yn'
_symmetry_space_group_name_H-M 'P 1 21/n 1'
_atom_sites_solution_hydrogens geom
_atom_sites_solution_primary direct
_atom_sites_solution_secondary difmap
_audit_creation_method SHELXTL
_cell_angle_alpha 90.00
_cell_angle_beta 98.3330(10)
_cell_angle_gamma 90.00
_cell_formula_units_Z 4
_cell_length_a 14.0769(8)
_cell_length_b 10.8418(6)
_cell_length_c 30.9970(17)
_cell_measurement_reflns_used 7548
_cell_measurement_temperature 173(2)
_cell_measurement_theta_max 27.45
_cell_measurement_theta_min 2.29
_cell_volume 4680.8(5)
_computing_cell_refinement 'Bruker SMART'
_computing_data_collection 'Bruker SMART'
_computing_data_reduction 'Bruker SAINT'
_computing_molecular_graphics 'Bruker SHELXTL'
_computing_publication_material 'Bruker SHELXTL'
_computing_structure_refinement 'Bruker SHELXTL'
_computing_structure_solution 'Bruker SHELXTL'
_diffrn_ambient_temperature 173(2)
_diffrn_measured_fraction_theta_full 0.937
_diffrn_measured_fraction_theta_max 0.937
_diffrn_measurement_device_type 'CCD area detector'
_diffrn_measurement_method 'phi and omega scans'
_diffrn_radiation_monochromator graphite
_diffrn_radiation_source 'fine-focus sealed tube'
_diffrn_radiation_type MoK\a
_diffrn_radiation_wavelength 0.71073
_diffrn_reflns_av_R_equivalents 0.0363
_diffrn_reflns_av_sigmaI/netI 0.0521
_diffrn_reflns_limit_h_max 18
_diffrn_reflns_limit_h_min -16
_diffrn_reflns_limit_k_max 14
_diffrn_reflns_limit_k_min -14
_diffrn_reflns_limit_l_max 29
_diffrn_reflns_limit_l_min -41
_diffrn_reflns_number 28912
_diffrn_reflns_theta_full 28.29
_diffrn_reflns_theta_max 28.29
_diffrn_reflns_theta_min 1.69
_exptl_absorpt_coefficient_mu 0.170
_exptl_absorpt_correction_type 'empirical SADABS'
_exptl_absorpt_process_details
;
Ratio of minimum to maximum apparent transmission:  0.880530
;
_exptl_crystal_colour colorless
_exptl_crystal_density_diffrn 1.230
_exptl_crystal_density_method 'not measured'
_exptl_crystal_description block
_exptl_crystal_F_000 1852
_exptl_crystal_size_max 0.50
_exptl_crystal_size_mid 0.40
_exptl_crystal_size_min 0.20
_refine_diff_density_max 1.348
_refine_diff_density_min -0.635
_refine_diff_density_rms 0.100
_refine_ls_extinction_method none
_refine_ls_goodness_of_fit_ref 1.093
_refine_ls_hydrogen_treatment constr
_refine_ls_matrix_type full
_refine_ls_number_parameters 597
_refine_ls_number_reflns 10899
_refine_ls_number_restraints 0
_refine_ls_restrained_S_all 1.093
_refine_ls_R_factor_all 0.1259
_refine_ls_R_factor_gt 0.0750
_refine_ls_shift/su_max 0.000
_refine_ls_shift/su_mean 0.000
_refine_ls_structure_factor_coef Fsqd
_refine_ls_weighting_details 'calc w=1/[\s^2^(Fo^2^)+(0.1313P)^2^+4.8441P] where P=(Fo^2^+2Fc^2^)/3'
_refine_ls_weighting_scheme calc
_refine_ls_wR_factor_gt 0.2282
_refine_ls_wR_factor_ref 0.2672
_reflns_number_gt 6681
_reflns_number_total 10899
_reflns_threshold_expression >2sigma(I)
_cod_data_source_file ol062863osi20061124_085524.cif
_cod_data_source_block L1
_cod_depositor_comments
;
The following automatic conversions were performed:

'_symmetry_cell_setting' value 'Monoclinic' changed to 'monoclinic'
according to /home/saulius/struct/CIF-dictionaries/cif_core.dic
dictionary named 'cif_core.dic' version 2.4.1 from 2010-06-29.

Automatic conversion script
Id: cif_fix_values 1715 2011-07-08 13:25:40Z adriana 
;
_cod_original_sg_symbol_H-M P2(1)/n
_cod_original_formula_sum 'C48.50 H60 O10 S2'
_cod_database_code 1505270

loop_
_symmetry_equiv_pos_as_xyz
'x, y, z'
'-x+1/2, y+1/2, -z+1/2'
'-x, -y, -z'
'x-1/2, -y-1/2, z-1/2'

loop_
_atom_site_label
_atom_site_type_symbol
_atom_site_fract_x
_atom_site_fract_y
_atom_site_fract_z
_atom_site_U_iso_or_equiv
_atom_site_adp_type
_atom_site_occupancy
_atom_site_symmetry_multiplicity
_atom_site_calc_flag
_atom_site_refinement_flags
_atom_site_disorder_assembly
_atom_site_disorder_group
S1 S 0.74617(7) 0.03599(10) 0.23952(3) 0.0468(3) Uani 1 1 d . . .
O1 O 0.55768(15) 0.2103(2) 0.30300(7) 0.0282(5) Uani 1 1 d . . .
C1 C 0.2085(2) 0.1956(3) 0.31987(12) 0.0361(8) Uani 1 1 d . . .
H1A H 0.1718 0.1215 0.3261 0.043 Uiso 1 1 calc R . .
H1B H 0.1918 0.2162 0.2886 0.043 Uiso 1 1 calc R . .
S2 S 0.6440(3) -0.2297(3) 0.3793(2) 0.0798(18) Uani 0.570(9) 1 d P A 1
S2' S 0.6918(5) -0.2250(5) 0.4055(2) 0.079(2) Uani 0.430(9) 1 d P A 2
O2 O 0.89830(19) 0.0865(3) 0.32487(10) 0.0506(7) Uani 1 1 d . . .
C2 C 0.1853(2) 0.3019(3) 0.34763(12) 0.0341(7) Uani 1 1 d . . .
H2A H 0.2050 0.2828 0.3789 0.041 Uiso 1 1 calc R . .
H2B H 0.2196 0.3770 0.3403 0.041 Uiso 1 1 calc R . .
O3 O 0.9163(5) -0.1568(8) 0.3825(3) 0.078(3) Uani 0.570(9) 1 d P A 1
O3' O 0.9101(6) -0.1702(8) 0.3451(4) 0.071(3) Uani 0.430(9) 1 d P A 2
C3 C 0.0429(3) 0.3762(4) 0.37326(16) 0.0538(11) Uani 1 1 d . . .
H3A H 0.0641 0.3299 0.4005 0.065 Uiso 1 1 calc R . .
H3B H -0.0278 0.3686 0.3667 0.065 Uiso 1 1 calc R . .
O4 O 0.48464(17) 0.0435(2) 0.40186(7) 0.0361(6) Uani 1 1 d . . .
C4 C 0.0682(3) 0.5105(4) 0.38098(16) 0.0504(10) Uani 1 1 d . . .
H4A H 0.0665 0.5532 0.3527 0.060 Uiso 1 1 calc R . .
H4B H 0.0203 0.5501 0.3970 0.060 Uiso 1 1 calc R . .
O5 O 0.49579(15) 0.3562(2) 0.40865(7) 0.0285(5) Uani 1 1 d . . .
C5 C 0.1893(3) 0.6457(4) 0.41226(16) 0.0539(11) Uani 1 1 d . . .
H5A H 0.1369 0.6926 0.4229 0.065 Uiso 1 1 calc R . .
H5B H 0.2008 0.6825 0.3843 0.065 Uiso 1 1 calc R . .
O6 O 0.36575(19) 0.6281(3) 0.42882(10) 0.0510(7) Uani 1 1 d . . .
C6 C 0.2787(3) 0.6554(4) 0.44480(15) 0.0551(11) Uani 1 1 d . . .
H6A H 0.2830 0.7403 0.4566 0.066 Uiso 1 1 calc R . .
H6B H 0.2726 0.5988 0.4693 0.066 Uiso 1 1 calc R . .
O7 O 0.16111(18) 0.5217(2) 0.40550(9) 0.0408(6) Uani 1 1 d . . .
C7 C 0.3796(3) 0.5007(3) 0.42032(14) 0.0428(9) Uani 1 1 d . . .
H7A H 0.3520 0.4807 0.3899 0.051 Uiso 1 1 calc R . .
H7B H 0.3472 0.4493 0.4402 0.051 Uiso 1 1 calc R . .
O8 O 0.08425(17) 0.3209(2) 0.33896(9) 0.0423(6) Uani 1 1 d . . .
C8 C 0.4861(2) 0.4749(3) 0.42740(12) 0.0361(8) Uani 1 1 d . . .
H8A H 0.5211 0.5380 0.4128 0.043 Uiso 1 1 calc R . .
H8B H 0.5116 0.4744 0.4589 0.043 Uiso 1 1 calc R . .
O9 O 0.30847(15) 0.1733(2) 0.33018(7) 0.0281(5) Uani 1 1 d . . .
C9 C 0.5872(2) 0.3046(3) 0.41463(10) 0.0272(7) Uani 1 1 d . . .
C10 C 0.6087(2) 0.2185(3) 0.44815(10) 0.0313(7) Uani 1 1 d . . .
O10 O 0.0000 0.5000 0.5000 0.122(3) Uani 1 2 d S . .
C11 C 0.6981(3) 0.1607(3) 0.45266(12) 0.0407(9) Uani 1 1 d . . .
H11A H 0.7149 0.1034 0.4757 0.049 Uiso 1 1 calc R . .
O11 O 0.0101(4) 0.1946(8) 0.4941(3) 0.081(2) Uani 0.50 1 d P . .
C12 C 0.7623(3) 0.1850(4) 0.42434(13) 0.0435(9) Uani 1 1 d . . .
H12A H 0.8228 0.1446 0.4278 0.052 Uiso 1 1 calc R . .
C13 C 0.7386(2) 0.2684(4) 0.39087(12) 0.0376(8) Uani 1 1 d . . .
H13A H 0.7831 0.2840 0.3712 0.045 Uiso 1 1 calc R . .
C14 C 0.6503(2) 0.3304(3) 0.38528(11) 0.0283(7) Uani 1 1 d . . .
C15 C 0.6292(2) 0.4260(3) 0.34932(11) 0.0314(7) Uani 1 1 d . . .
H15A H 0.6791 0.4186 0.3300 0.038 Uiso 1 1 calc R . .
H15B H 0.6363 0.5087 0.3630 0.038 Uiso 1 1 calc R . .
C16 C 0.5316(2) 0.4207(3) 0.32088(10) 0.0273(7) Uani 1 1 d . . .
C17 C 0.4725(2) 0.5246(3) 0.31629(11) 0.0310(7) Uani 1 1 d . . .
H17A H 0.4929 0.5980 0.3316 0.037 Uiso 1 1 calc R . .
C18 C 0.3849(3) 0.5222(3) 0.28990(12) 0.0351(8) Uani 1 1 d . . .
H18A H 0.3456 0.5938 0.2871 0.042 Uiso 1 1 calc R . .
C19 C 0.3540(2) 0.4157(3) 0.26742(11) 0.0320(7) Uani 1 1 d . . .
H19A H 0.2934 0.4147 0.2494 0.038 Uiso 1 1 calc R . .
C20 C 0.4110(2) 0.3100(3) 0.27106(10) 0.0267(6) Uani 1 1 d . . .
C21 C 0.5003(2) 0.3152(3) 0.29762(10) 0.0248(6) Uani 1 1 d . . .
C22 C 0.3743(2) 0.1940(3) 0.24680(10) 0.0322(7) Uani 1 1 d . . .
H22A H 0.4119 0.1815 0.2225 0.039 Uiso 1 1 calc R . .
H22B H 0.3068 0.2084 0.2337 0.039 Uiso 1 1 calc R . .
C23 C 0.3782(2) 0.0754(3) 0.27303(11) 0.0306(7) Uani 1 1 d . . .
C24 C 0.3407(2) 0.0672(3) 0.31218(11) 0.0287(7) Uani 1 1 d . . .
C25 C 0.3400(2) -0.0442(3) 0.33498(12) 0.0345(8) Uani 1 1 d . . .
C26 C 0.3789(3) -0.1479(3) 0.31804(14) 0.0433(9) Uani 1 1 d . . .
H26A H 0.3789 -0.2242 0.3331 0.052 Uiso 1 1 calc R . .
C27 C 0.4175(3) -0.1423(3) 0.27966(14) 0.0457(10) Uani 1 1 d . . .
H27A H 0.4445 -0.2142 0.2687 0.055 Uiso 1 1 calc R . .
C28 C 0.4171(2) -0.0316(3) 0.25686(13) 0.0391(9) Uani 1 1 d . . .
H28A H 0.4432 -0.0284 0.2303 0.047 Uiso 1 1 calc R . .
C29 C 0.2962(3) -0.0571(3) 0.37632(12) 0.0414(9) Uani 1 1 d . . .
H29A H 0.3137 -0.1399 0.3884 0.050 Uiso 1 1 calc R . .
H29B H 0.2256 -0.0564 0.3680 0.050 Uiso 1 1 calc R . .
C30 C 0.3203(3) 0.0348(3) 0.41283(12) 0.0372(8) Uani 1 1 d . . .
C31 C 0.2484(3) 0.0762(4) 0.43628(14) 0.0476(10) Uani 1 1 d . . .
H31A H 0.1843 0.0486 0.4281 0.057 Uiso 1 1 calc R . .
C32 C 0.2688(3) 0.1562(4) 0.47090(14) 0.0503(10) Uani 1 1 d . . .
H32A H 0.2188 0.1841 0.4860 0.060 Uiso 1 1 calc R . .
C33 C 0.3624(3) 0.1961(4) 0.48376(13) 0.0451(9) Uani 1 1 d . . .
H33A H 0.3758 0.2520 0.5075 0.054 Uiso 1 1 calc R . .
C34 C 0.4371(3) 0.1548(3) 0.46209(11) 0.0360(8) Uani 1 1 d . . .
C35 C 0.4144(2) 0.0756(3) 0.42634(11) 0.0328(7) Uani 1 1 d . . .
C36 C 0.5390(3) 0.1917(4) 0.47992(11) 0.0394(8) Uani 1 1 d . . .
H36A H 0.5670 0.1249 0.4996 0.047 Uiso 1 1 calc R . .
H36B H 0.5357 0.2661 0.4981 0.047 Uiso 1 1 calc R . .
C37 C 0.6150(2) 0.1917(3) 0.26876(11) 0.0333(7) Uani 1 1 d . . .
H37A H 0.6576 0.2635 0.2666 0.040 Uiso 1 1 calc R . .
H37B H 0.5735 0.1808 0.2404 0.040 Uiso 1 1 calc R . .
C38 C 0.6735(2) 0.0771(3) 0.28068(12) 0.0342(7) Uani 1 1 d . . .
H38A H 0.6297 0.0079 0.2847 0.041 Uiso 1 1 calc R . .
H38B H 0.7156 0.0907 0.3087 0.041 Uiso 1 1 calc R . .
C39 C 0.8465(3) 0.1421(4) 0.25123(15) 0.0515(11) Uani 1 1 d . . .
H39A H 0.8707 0.1620 0.2236 0.062 Uiso 1 1 calc R . .
H39B H 0.8231 0.2197 0.2628 0.062 Uiso 1 1 calc R . .
C40 C 0.9291(3) 0.0928(5) 0.28361(16) 0.0586(12) Uani 1 1 d . . .
H40A H 0.9480 0.0099 0.2746 0.070 Uiso 1 1 calc R . .
H40B H 0.9853 0.1482 0.2849 0.070 Uiso 1 1 calc R . .
C41 C 0.9718(3) 0.0420(5) 0.35849(18) 0.0671(14) Uani 1 1 d . A .
H41A H 0.9549 0.0657 0.3873 0.080 Uiso 1 1 calc R . .
H41B H 1.0333 0.0827 0.3552 0.080 Uiso 1 1 calc R . .
C42 C 0.9853(3) -0.0944(5) 0.3575(2) 0.0811(18) Uani 1 1 d . . .
H42A H 0.9749 -0.1237 0.3270 0.097 Uiso 0.570(9) 1 calc PR A 1
H42B H 1.0518 -0.1154 0.3704 0.097 Uiso 0.570(9) 1 calc PR A 1
H42C H 1.0348 -0.1115 0.3387 0.097 Uiso 0.430(9) 1 d PR A 2
H42D H 1.0126 -0.1199 0.3874 0.097 Uiso 0.430(9) 1 d PR A 2
C43 C 0.8265(9) -0.1589(13) 0.3621(7) 0.085(6) Uani 0.570(9) 1 d P A 1
H43A H 0.8208 -0.2147 0.3366 0.102 Uiso 0.570(9) 1 calc PR A 1
H43B H 0.8056 -0.0752 0.3521 0.102 Uiso 0.570(9) 1 calc PR A 1
C43' C 0.842(3) -0.165(3) 0.3724(8) 0.117(13) Uani 0.430(9) 1 d P A 2
H43C H 0.8204 -0.0784 0.3740 0.141 Uiso 0.430(9) 1 calc PR A 2
H43D H 0.8722 -0.1892 0.4021 0.141 Uiso 0.430(9) 1 calc PR A 2
C44 C 0.7636(9) -0.2083(11) 0.3975(4) 0.094(4) Uani 0.570(9) 1 d P A 1
H44A H 0.7698 -0.1492 0.4220 0.112 Uiso 0.570(9) 1 calc PR A 1
H44B H 0.7910 -0.2878 0.4090 0.112 Uiso 0.570(9) 1 calc PR A 1
C44' C 0.7563(6) -0.2437(8) 0.3598(3) 0.034(2) Uiso 0.430(9) 1 d P A 2
H44C H 0.7747 -0.3309 0.3563 0.041 Uiso 0.430(9) 1 calc PR A 2
H44D H 0.7180 -0.2145 0.3324 0.041 Uiso 0.430(9) 1 calc PR A 2
C45 C 0.6038(3) -0.0850(4) 0.38138(15) 0.0545(12) Uani 1 1 d . . .
H45A H 0.6592 -0.0291 0.3892 0.065 Uiso 0.570(9) 1 calc PR A 1
H45B H 0.5715 -0.0611 0.3521 0.065 Uiso 0.570(9) 1 calc PR A 1
H45C H 0.6399 -0.0080 0.3783 0.065 Uiso 0.430(9) 1 d PR A 2
H45D H 0.5690 -0.1086 0.3525 0.065 Uiso 0.430(9) 1 d PR A 2
C46 C 0.5351(3) -0.0681(3) 0.41359(12) 0.0398(8) Uani 1 1 d . A .
H46A H 0.4899 -0.1384 0.4122 0.048 Uiso 1 1 calc R . .
H46B H 0.5703 -0.0624 0.4436 0.048 Uiso 1 1 calc R . .
C47 C -0.0800(10) 0.5867(14) 0.4852(5) 0.097(4) Uani 0.50 1 d P . .
C48 C -0.1612(6) 0.5165(9) 0.4626(3) 0.130(3) Uani 1 1 d . . .
C49 C 0.0823(10) 0.5650(12) 0.5182(4) 0.086(4) Uani 0.50 1 d P . .
C50 C 0.0071(6) 0.0634(8) 0.4917(4) 0.064(3) Uani 0.50 1 d P . .

loop_
_atom_site_aniso_label
_atom_site_aniso_U_11
_atom_site_aniso_U_22
_atom_site_aniso_U_33
_atom_site_aniso_U_23
_atom_site_aniso_U_13
_atom_site_aniso_U_12
S1 0.0400(5) 0.0501(6) 0.0533(6) -0.0151(5) 0.0166(4) 0.0074(4)
O1 0.0264(11) 0.0311(12) 0.0281(11) 0.0014(9) 0.0072(9) 0.0038(9)
C1 0.0279(16) 0.0328(18) 0.046(2) -0.0067(16) 0.0013(14) 0.0005(13)
S2 0.0612(19) 0.0319(13) 0.161(4) -0.0325(19) 0.064(2) -0.0169(12)
S2' 0.084(4) 0.063(2) 0.108(4) 0.039(2) 0.071(3) 0.036(3)
O2 0.0340(13) 0.0624(19) 0.0584(18) -0.0008(15) 0.0164(13) -0.0044(13)
C2 0.0301(16) 0.0328(18) 0.0395(19) -0.0032(15) 0.0054(14) 0.0041(13)
O3 0.036(3) 0.104(6) 0.094(7) 0.045(5) 0.006(4) -0.002(4)
O3' 0.055(5) 0.062(5) 0.099(8) -0.004(5) 0.023(5) -0.015(4)
C3 0.037(2) 0.052(3) 0.079(3) -0.013(2) 0.031(2) -0.0049(18)
O4 0.0389(13) 0.0418(14) 0.0277(12) 0.0052(10) 0.0052(10) -0.0109(11)
C4 0.0351(19) 0.046(2) 0.070(3) -0.014(2) 0.0074(19) 0.0097(17)
O5 0.0236(10) 0.0291(12) 0.0326(12) -0.0018(9) 0.0032(9) 0.0011(9)
C5 0.047(2) 0.041(2) 0.070(3) -0.016(2) -0.002(2) 0.0125(18)
O6 0.0422(15) 0.0383(15) 0.074(2) -0.0145(14) 0.0129(14) 0.0076(12)
C6 0.047(2) 0.060(3) 0.058(3) -0.023(2) 0.007(2) 0.016(2)
O7 0.0375(13) 0.0355(14) 0.0503(15) -0.0057(12) 0.0087(11) 0.0098(11)
C7 0.0340(18) 0.0331(19) 0.063(3) -0.0050(18) 0.0124(17) 0.0055(15)
O8 0.0306(12) 0.0417(15) 0.0555(16) -0.0093(12) 0.0094(11) 0.0031(10)
C8 0.0316(17) 0.037(2) 0.0398(19) -0.0074(16) 0.0056(14) 0.0031(14)
O9 0.0279(11) 0.0232(11) 0.0329(12) -0.0044(9) 0.0034(9) 0.0009(9)
C9 0.0229(14) 0.0275(16) 0.0294(16) -0.0044(13) -0.0017(12) 0.0015(12)
C10 0.0364(17) 0.0321(18) 0.0237(16) -0.0020(13) -0.0015(13) -0.0016(14)
O10 0.100(5) 0.090(5) 0.173(7) -0.022(5) 0.007(5) -0.001(4)
C11 0.043(2) 0.036(2) 0.0382(19) -0.0003(16) -0.0108(16) 0.0042(15)
O11 0.036(3) 0.104(6) 0.097(5) 0.036(5) -0.014(3) 0.008(3)
C12 0.0312(18) 0.048(2) 0.048(2) -0.0080(18) -0.0046(16) 0.0142(16)
C13 0.0276(16) 0.043(2) 0.041(2) -0.0088(16) 0.0016(14) 0.0003(14)
C14 0.0214(14) 0.0322(17) 0.0307(16) -0.0049(13) 0.0014(12) -0.0027(12)
C15 0.0246(15) 0.0363(19) 0.0333(17) 0.0001(14) 0.0043(13) -0.0086(13)
C16 0.0253(15) 0.0309(17) 0.0270(16) 0.0030(13) 0.0078(12) -0.0052(12)
C17 0.0334(17) 0.0265(17) 0.0330(17) 0.0013(13) 0.0044(13) -0.0039(13)
C18 0.0363(18) 0.0286(18) 0.0408(19) 0.0048(15) 0.0072(15) 0.0070(14)
C19 0.0269(15) 0.0343(18) 0.0337(17) 0.0052(14) 0.0009(13) 0.0024(13)
C20 0.0248(15) 0.0311(17) 0.0241(15) 0.0032(13) 0.0032(12) -0.0024(12)
C21 0.0226(14) 0.0268(16) 0.0262(15) 0.0020(12) 0.0075(12) 0.0013(11)
C22 0.0320(16) 0.0384(19) 0.0249(16) -0.0037(14) 0.0000(13) -0.0010(14)
C23 0.0253(15) 0.0306(17) 0.0336(17) -0.0059(14) -0.0038(13) 0.0004(12)
C24 0.0264(15) 0.0242(16) 0.0329(17) -0.0060(13) -0.0044(12) -0.0015(12)
C25 0.0345(17) 0.0256(17) 0.0396(19) -0.0019(14) -0.0075(14) -0.0036(13)
C26 0.047(2) 0.0222(17) 0.054(2) -0.0036(16) -0.0137(18) 0.0029(15)
C27 0.042(2) 0.0280(19) 0.061(3) -0.0179(18) -0.0121(18) 0.0098(15)
C28 0.0305(17) 0.040(2) 0.044(2) -0.0183(17) -0.0029(15) 0.0026(15)
C29 0.044(2) 0.0318(19) 0.046(2) 0.0079(16) -0.0042(16) -0.0112(15)
C30 0.0376(18) 0.0358(19) 0.0366(19) 0.0136(15) -0.0004(15) -0.0063(15)
C31 0.0341(19) 0.054(3) 0.054(2) 0.012(2) 0.0030(17) 0.0002(17)
C32 0.044(2) 0.059(3) 0.049(2) 0.010(2) 0.0106(18) 0.0121(19)
C33 0.053(2) 0.047(2) 0.034(2) 0.0050(17) 0.0055(17) 0.0069(18)
C34 0.0424(19) 0.0359(19) 0.0294(17) 0.0077(15) 0.0035(14) -0.0011(15)
C35 0.0376(18) 0.0330(18) 0.0277(16) 0.0100(14) 0.0044(14) -0.0057(14)
C36 0.047(2) 0.044(2) 0.0249(17) 0.0018(15) -0.0014(15) -0.0076(16)
C37 0.0342(17) 0.0334(18) 0.0354(18) 0.0008(15) 0.0152(14) 0.0039(14)
C38 0.0306(16) 0.0322(18) 0.0419(19) -0.0016(15) 0.0120(14) 0.0032(13)
C39 0.043(2) 0.052(3) 0.066(3) 0.004(2) 0.029(2) 0.0004(18)
C40 0.042(2) 0.070(3) 0.069(3) -0.003(2) 0.023(2) -0.002(2)
C41 0.049(3) 0.080(4) 0.073(3) 0.008(3) 0.007(2) -0.015(2)
C42 0.036(2) 0.073(4) 0.131(5) 0.024(4) 0.004(3) 0.001(2)
C43 0.029(4) 0.045(6) 0.187(19) 0.042(8) 0.038(7) -0.001(4)
C43' 0.18(3) 0.13(2) 0.058(10) 0.015(11) 0.062(15) 0.04(2)
C44 0.091(8) 0.081(8) 0.109(10) 0.040(7) 0.016(7) 0.012(6)
C45 0.064(3) 0.053(3) 0.053(2) -0.018(2) 0.030(2) -0.028(2)
C46 0.045(2) 0.038(2) 0.038(2) -0.0004(16) 0.0150(16) -0.0073(16)
C47 0.080(8) 0.105(10) 0.100(10) -0.020(8) -0.003(7) 0.024(8)
C48 0.084(5) 0.123(7) 0.175(8) 0.041(6) -0.008(5) -0.013(5)
C49 0.089(9) 0.084(9) 0.083(8) -0.016(7) 0.003(7) -0.025(7)
C50 0.041(4) 0.047(5) 0.093(7) -0.017(5) -0.024(5) -0.015(4)

loop_
_atom_type_symbol
_atom_type_description
_atom_type_scat_dispersion_real
_atom_type_scat_dispersion_imag
_atom_type_scat_source
C C 0.0033 0.0016 'International Tables Vol C Tables 4.2.6.8 and 6.1.1.4'
H H 0.0000 0.0000 'International Tables Vol C Tables 4.2.6.8 and 6.1.1.4'
O O 0.0106 0.0060 'International Tables Vol C Tables 4.2.6.8 and 6.1.1.4'
S S 0.1246 0.1234 'International Tables Vol C Tables 4.2.6.8 and 6.1.1.4'

loop_
_geom_angle_atom_site_label_1
_geom_angle_atom_site_label_2
_geom_angle_atom_site_label_3
_geom_angle
_geom_angle_site_symmetry_1
_geom_angle_site_symmetry_3
C38 S1 C39 101.93(18) . .
C21 O1 C37 113.9(2) . .
O9 C1 C2 107.0(3) . .
C45 S2 C44 100.5(5) . .
C44' S2' C45 98.3(4) . .
C40 O2 C41 112.9(3) . .
O8 C2 C1 107.3(3) . .
C43 O3 C42 114.0(9) . .
C42 O3' C43' 112.9(17) . .
O8 C3 C4 114.5(3) . .
C35 O4 C46 116.5(3) . .
O7 C4 C3 110.1(3) . .
C9 O5 C8 116.7(2) . .
O7 C5 C6 111.0(4) . .
C6 O6 C7 114.5(3) . .
O6 C6 C5 115.8(4) . .
C5 O7 C4 112.2(3) . .
O6 C7 C8 108.2(3) . .
C3 O8 C2 115.3(3) . .
O5 C8 C7 105.0(3) . .
C24 O9 C1 115.0(2) . .
C14 C9 O5 120.0(3) . .
C14 C9 C10 122.1(3) . .
O5 C9 C10 117.7(3) . .
C11 C10 C9 118.1(3) . .
C11 C10 C36 120.5(3) . .
C9 C10 C36 121.4(3) . .
C49 O10 C49 180.0(13) . 3_566
C49 O10 C47 110.5(8) . .
C49 O10 C47 69.5(8) 3_566 .
C49 O10 C47 69.5(8) . 3_566
C49 O10 C47 110.5(8) 3_566 3_566
C47 O10 C47 180.0(11) . 3_566
C12 C11 C10 121.1(3) . .
C11 C12 C13 119.8(3) . .
C12 C13 C14 121.4(4) . .
C9 C14 C13 117.6(3) . .
C9 C14 C15 122.8(3) . .
C13 C14 C15 119.6(3) . .
C14 C15 C16 117.6(3) . .
C21 C16 C17 118.2(3) . .
C21 C16 C15 121.5(3) . .
C17 C16 C15 120.3(3) . .
C18 C17 C16 121.0(3) . .
C17 C18 C19 120.2(3) . .
C18 C19 C20 120.6(3) . .
C19 C20 C21 118.1(3) . .
C19 C20 C22 119.4(3) . .
C21 C20 C22 122.5(3) . .
C16 C21 O1 118.4(3) . .
C16 C21 C20 121.9(3) . .
O1 C21 C20 119.6(3) . .
C20 C22 C23 117.0(3) . .
C24 C23 C28 118.3(3) . .
C24 C23 C22 122.1(3) . .
C28 C23 C22 119.6(3) . .
O9 C24 C23 119.0(3) . .
O9 C24 C25 119.2(3) . .
C23 C24 C25 121.7(3) . .
C26 C25 C24 118.4(4) . .
C26 C25 C29 118.6(3) . .
C24 C25 C29 122.9(3) . .
C27 C26 C25 121.2(4) . .
C26 C27 C28 120.2(3) . .
C27 C28 C23 120.2(4) . .
C25 C29 C30 120.1(3) . .
C35 C30 C31 117.7(4) . .
C35 C30 C29 122.1(3) . .
C31 C30 C29 120.0(3) . .
C32 C31 C30 121.4(4) . .
C31 C32 C33 120.1(4) . .
C32 C33 C34 120.6(4) . .
C33 C34 C35 118.3(3) . .
C33 C34 C36 118.5(3) . .
C35 C34 C36 123.1(3) . .
O4 C35 C30 118.6(3) . .
O4 C35 C34 119.4(3) . .
C30 C35 C34 121.8(3) . .
C34 C36 C10 118.8(3) . .
O1 C37 C38 106.2(3) . .
C37 C38 S1 112.1(2) . .
C40 C39 S1 114.1(3) . .
O2 C40 C39 108.0(3) . .
O2 C41 C42 113.4(4) . .
O3' C42 O3 47.9(5) . .
O3' C42 C41 120.8(6) . .
O3 C42 C41 110.2(6) . .
O3 C43 C44 105.2(14) . .
O3' C43' C44' 115(2) . .
C43 C44 S2 115.9(11) . .
C43' C44' S2' 102.2(11) . .
C46 C45 S2 113.3(3) . .
C46 C45 S2' 105.3(3) . .
S2 C45 S2' 28.56(19) . .
O4 C46 C45 106.3(3) . .
C48 C47 O10 108.8(10) . .
C48 C47 C49 56.3(8) . 3_566
O10 C47 C49 52.8(7) . 3_566
C47 C48 C49 68.2(8) . 3_566
O10 C49 C48 113.0(9) . 3_566
O10 C49 C47 57.7(6) . 3_566
C48 C49 C47 55.6(7) 3_566 3_566
O11 C50 C50 154.9(14) . 3_556

loop_
_geom_bond_atom_site_label_1
_geom_bond_atom_site_label_2
_geom_bond_distance
_geom_bond_site_symmetry_2
S1 C38 1.804(3) .
S1 C39 1.817(4) .
O1 C21 1.391(4) .
O1 C37 1.437(4) .
C1 O9 1.417(4) .
C1 C2 1.503(5) .
S2 C45 1.672(6) .
S2 C44 1.711(14) .
S2' C44' 1.802(10) .
S2' C45 2.032(7) .
O2 C40 1.410(5) .
O2 C41 1.441(6) .
C2 O8 1.423(4) .
O3 C43 1.329(17) .
O3 C42 1.490(9) .
O3' C42 1.351(9) .
O3' C43' 1.37(3) .
C3 O8 1.417(5) .
C3 C4 1.510(6) .
O4 C35 1.376(4) .
O4 C46 1.423(5) .
C4 O7 1.420(5) .
O5 C9 1.390(4) .
O5 C8 1.427(4) .
C5 O7 1.409(5) .
C5 C6 1.499(6) .
O6 C6 1.418(5) .
O6 C7 1.424(4) .
C7 C8 1.510(5) .
O9 C24 1.384(4) .
C9 C14 1.389(4) .
C9 C10 1.397(5) .
C10 C11 1.395(5) .
C10 C36 1.516(5) .
O10 C49 1.402(12) .
O10 C49 1.402(12) 3_566
O10 C47 1.487(13) .
O10 C47 1.487(13) 3_566
C11 C12 1.374(6) .
O11 C50 1.425(12) .
C12 C13 1.380(6) .
C13 C14 1.402(5) .
C14 C15 1.520(5) .
C15 C16 1.523(4) .
C16 C21 1.390(4) .
C16 C17 1.395(5) .
C17 C18 1.377(5) .
C18 C19 1.386(5) .
C19 C20 1.394(5) .
C20 C21 1.400(4) .
C20 C22 1.517(4) .
C22 C23 1.518(5) .
C23 C24 1.394(5) .
C23 C28 1.406(5) .
C24 C25 1.400(5) .
C25 C26 1.387(5) .
C25 C29 1.507(5) .
C26 C27 1.379(6) .
C27 C28 1.392(6) .
C29 C30 1.509(5) .
C30 C35 1.402(5) .
C30 C31 1.402(6) .
C31 C32 1.377(6) .
C32 C33 1.389(6) .
C33 C34 1.401(5) .
C34 C35 1.402(5) .
C34 C36 1.514(5) .
C37 C38 1.507(5) .
C39 C40 1.519(6) .
C41 C42 1.492(8) .
C43 C44 1.598(19) .
C43' C44' 1.48(4) .
C45 C46 1.499(5) .
C47 C48 1.464(16) .
C47 C49 1.648(19) 3_566
C48 C49 1.477(16) 3_566
C49 C48 1.477(16) 3_566
C49 C47 1.65(2) 3_566
C50 C50 1.49(2) 3_556
